data_1554959
loop_
_publ_author_name
'Danjo, Hiroshi'
'Hashimoto, Yuhki'
'Kidena, Yuki'
'Nogamine, Ayumi'
'Katagiri, Kosuke'
'Kawahata, Masatoshi'
'Miyazawa, Toshifumi'
'Yamaguchi, Kentaro'

_publ_section_title
;
 Nestable Tetrakis(spiroborate) Nanocycles.
;
_journal_issue 9
_journal_name_full 'Organic letters'
_journal_page_first 2154
_journal_page_last 2157
_journal_paper_doi 10.1021/acs.orglett.5b00747
_journal_volume 17
_journal_year 2015
_chemical_formula_sum 'C117 H171 B4 N4 O20'
_chemical_formula_weight 1996.81
_space_group_crystal_system monoclinic
_space_group_IT_number 14
_space_group_name_Hall '-P 2ybc'
_space_group_name_H-M_alt 'P 1 21/c 1'
_atom_sites_solution_hydrogens geom
_audit_creation_method SHELXL-2014/7
_cell_angle_alpha 90
_cell_angle_beta 90.76(3)
_cell_angle_gamma 90
_cell_formula_units_Z 2
_cell_length_a 42.193(8)
_cell_length_b 8.3560(17)
_cell_length_c 15.630(3)
_cell_measurement_reflns_used 27352
_cell_measurement_temperature 100
_cell_measurement_theta_max 35.411
_cell_measurement_theta_min 2.951
_cell_volume 5510.1(19)
_computing_cell_refinement HKL2000
_computing_data_collection HKL2000
_computing_data_reduction HKL2000
_computing_molecular_graphics 'Ortep-3 for Windows'
_computing_publication_material Yadokari-XG
_computing_structure_refinement 'SHELXL-2014/7 (Sheldrick, 2014)'
_computing_structure_solution SHELXS-97
_diffrn_ambient_temperature 100
_diffrn_measured_fraction_theta_full 0.933
_diffrn_measured_fraction_theta_max 0.835
_diffrn_measurement_device_type 'MarMosaic225 (Rayonix)'
_diffrn_measurement_method '\w scans'
_diffrn_radiation_type synchrotron
_diffrn_radiation_wavelength 0.800
_diffrn_reflns_av_R_equivalents 0.0581
_diffrn_reflns_av_unetI/netI 0.0523
_diffrn_reflns_Laue_measured_fraction_full 0.933
_diffrn_reflns_Laue_measured_fraction_max 0.835
_diffrn_reflns_limit_h_max 57
_diffrn_reflns_limit_h_min -57
_diffrn_reflns_limit_k_max 12
_diffrn_reflns_limit_k_min -12
_diffrn_reflns_limit_l_max 22
_diffrn_reflns_limit_l_min -21
_diffrn_reflns_number 27352
_diffrn_reflns_point_group_measured_fraction_full 0.933
_diffrn_reflns_point_group_measured_fraction_max 0.835
_diffrn_reflns_theta_full 28.685
_diffrn_reflns_theta_max 35.411
_diffrn_reflns_theta_min 2.951
_diffrn_source 'SPring-8 BL38B1 beamline'
_exptl_absorpt_coefficient_mu 0.103
_exptl_absorpt_correction_type none
_exptl_crystal_colour 'pale orange'
_exptl_crystal_density_diffrn 1.204
_exptl_crystal_description prismatic
_exptl_crystal_F_000 2162
_exptl_crystal_size_max 0.60
_exptl_crystal_size_mid 0.20
_exptl_crystal_size_min 0.20
_refine_diff_density_max 0.442
_refine_diff_density_min -0.498
_refine_diff_density_rms 0.063
_refine_ls_extinction_method none
_refine_ls_goodness_of_fit_ref 1.032
_refine_ls_hydrogen_treatment constr
_refine_ls_matrix_type full
_refine_ls_number_parameters 677
_refine_ls_number_reflns 14644
_refine_ls_number_restraints 2
_refine_ls_restrained_S_all 1.033
_refine_ls_R_factor_all 0.0714
_refine_ls_R_factor_gt 0.0697
_refine_ls_shift/su_max 0.001
_refine_ls_shift/su_mean 0.000
_refine_ls_structure_factor_coef Fsqd
_refine_ls_weighting_details 'w=1/[\s^2^(Fo^2^)+(0.1239P)^2^+2.0760P] where P=(Fo^2^+2Fc^2^)/3'
_refine_ls_weighting_scheme calc
_refine_ls_wR_factor_gt 0.1964
_refine_ls_wR_factor_ref 0.1988
_reflns_Friedel_coverage 0.000
_reflns_number_gt 13912
_reflns_number_total 14644
_reflns_threshold_expression 'I > 2\s(I)'
_cod_data_source_file ol5b00747_si_003.cif
_cod_data_source_block 14B01kdn15_03
_cod_original_sg_symbol_H-M 'P 21/c'
_cod_database_code 1554959
_shelx_shelxl_version_number 2014/7
_shelx_space_group_comment
;
The symmetry employed for this shelxl refinement is uniquely defined
by the following loop, which should always be used as a source of
symmetry information in preference to the above space-group names.
They are only intended as comments.
;

loop_
_space_group_symop_operation_xyz
'x, y, z'
'-x, y+1/2, -z+1/2'
'-x, -y, -z'
'x, -y-1/2, z-1/2'

loop_
_atom_site_label
_atom_site_type_symbol
_atom_site_fract_x
_atom_site_fract_y
_atom_site_fract_z
_atom_site_U_iso_or_equiv
_atom_site_adp_type
_atom_site_occupancy
_atom_site_site_symmetry_order
_atom_site_calc_flag
_atom_site_refinement_flags_posn
_atom_site_refinement_flags_adp
_atom_site_refinement_flags_occupancy
_atom_site_disorder_assembly
_atom_site_disorder_group
C1 C 0.91757(3) -0.08241(14) 0.56984(7) 0.0198(2) Uani 1 1 d . . . . .
C2 C 0.92314(3) 0.06917(13) 0.60671(7) 0.0194(2) Uani 1 1 d . . . . .
C3 C 0.95149(3) 0.14779(14) 0.59777(7) 0.0207(2) Uani 1 1 d . . . . .
H1 H 0.9551 0.2494 0.6234 0.025 Uiso 1 1 calc R U . . .
C4 C 0.97494(3) 0.07203(13) 0.54919(7) 0.0200(2) Uani 1 1 d . . . . .
C5 C 1.00523(3) 0.15832(14) 0.53702(8) 0.0221(2) Uani 1 1 d . . . . .
C6 C 0.96958(3) -0.07858(14) 0.51266(7) 0.0204(2) Uani 1 1 d . . . . .
C7 C 0.94046(3) -0.15826(14) 0.52304(7) 0.0210(2) Uani 1 1 d . . . . .
H2 H 0.9368 -0.2608 0.4986 0.025 Uiso 1 1 calc R U . . .
C8 C 0.83398(3) -0.04570(14) 0.73931(8) 0.0206(2) Uani 1 1 d . . . . .
C9 C 0.82043(3) 0.02489(14) 0.66658(7) 0.0210(2) Uani 1 1 d . . . . .
C10 C 0.78857(3) 0.06219(17) 0.66312(8) 0.0266(2) Uani 1 1 d . . . . .
H3 H 0.7794 0.1120 0.6141 0.032 Uiso 1 1 calc R U . . .
C11 C 0.77026(3) 0.02387(18) 0.73463(9) 0.0293(3) Uani 1 1 d . . . . .
H4 H 0.7482 0.0460 0.7335 0.035 Uiso 1 1 calc R U . . .
C12 C 0.78382(3) -0.04558(17) 0.80670(9) 0.0282(3) Uani 1 1 d . . . . .
H5 H 0.7709 -0.0699 0.8543 0.034 Uiso 1 1 calc R U . . .
C13 C 0.81633(3) -0.08072(15) 0.81057(8) 0.0247(2) Uani 1 1 d . . . . .
H6 H 0.8258 -0.1268 0.8603 0.030 Uiso 1 1 calc R U . . .
O1 O 0.88790(2) -0.13268(11) 0.58718(6) 0.02313(18) Uani 1 1 d . . . . .
O2 O 0.89725(2) 0.12044(10) 0.64795(6) 0.02190(17) Uani 1 1 d . . . . .
O3 O 1.00926(2) 0.29186(12) 0.56724(7) 0.0321(2) Uani 1 1 d . . . . .
O4 O 0.86541(2) -0.07080(11) 0.72829(6) 0.02232(18) Uani 1 1 d . . . . .
O5 O 0.84263(2) 0.04923(11) 0.60594(6) 0.02295(18) Uani 1 1 d . . . . .
B1 B 0.87314(3) -0.00907(16) 0.64190(8) 0.0212(2) Uani 1 1 d . . . . .
C14 C 0.57800(3) 0.44515(15) 0.60968(7) 0.0218(2) Uani 1 1 d . . . . .
C15 C 0.58722(3) 0.52814(15) 0.53571(7) 0.0208(2) Uani 1 1 d . . . . .
C16 C 0.56532(3) 0.57412(15) 0.47444(7) 0.0215(2) Uani 1 1 d . . . . .
H7 H 0.5717 0.6294 0.4244 0.026 Uiso 1 1 calc R U . . .
C17 C 0.53332(3) 0.53675(15) 0.48826(7) 0.0212(2) Uani 1 1 d . . . . .
C18 C 0.50936(3) 0.59124(16) 0.42476(8) 0.0242(2) Uani 1 1 d . . . . .
C19 C 0.52429(3) 0.45092(15) 0.56101(7) 0.0220(2) Uani 1 1 d . . . . .
C20 C 0.54692(3) 0.40292(16) 0.62269(8) 0.0237(2) Uani 1 1 d . . . . .
H8 H 0.5409 0.3434 0.6717 0.028 Uiso 1 1 calc R U . . .
C21 C 0.67712(3) 0.57278(15) 0.68357(8) 0.0238(2) Uani 1 1 d . . . . .
C22 C 0.68347(3) 0.42692(15) 0.64416(8) 0.0220(2) Uani 1 1 d . . . . .
C23 C 0.71314(3) 0.35837(18) 0.64753(9) 0.0292(3) Uani 1 1 d . . . . .
H9 H 0.7173 0.2587 0.6207 0.035 Uiso 1 1 calc R U . . .
C24 C 0.73703(3) 0.4422(2) 0.69248(11) 0.0372(3) Uani 1 1 d . . . . .
H10 H 0.7577 0.3980 0.6965 0.045 Uiso 1 1 calc R U . . .
C25 C 0.73087(4) 0.5872(2) 0.73065(11) 0.0401(3) Uani 1 1 d . . . . .
H11 H 0.7475 0.6418 0.7600 0.048 Uiso 1 1 calc R U . . .
C26 C 0.70054(3) 0.65599(19) 0.72719(9) 0.0332(3) Uani 1 1 d . . . . .
H12 H 0.6963 0.7558 0.7538 0.040 Uiso 1 1 calc R U . . .
O6 O 0.60331(2) 0.41572(12) 0.66058(6) 0.02512(19) Uani 1 1 d . . . . .
O7 O 0.61865(2) 0.55306(11) 0.53651(6) 0.02296(18) Uani 1 1 d . . . . .
O8 O 0.51706(2) 0.67122(15) 0.36283(6) 0.0349(2) Uani 1 1 d . . . . .
O9 O 0.64623(2) 0.61406(12) 0.67208(6) 0.02661(19) Uani 1 1 d . . . . .
O10 O 0.65681(2) 0.36904(11) 0.60506(6) 0.02350(18) Uani 1 1 d . . . . .
B2 B 0.63164(3) 0.48809(17) 0.61912(8) 0.0227(2) Uani 1 1 d . . . . .
C1A C 0.84236(3) 0.01711(15) 0.36881(8) 0.0240(2) Uani 1 1 d . . . . .
H13 H 0.8522 -0.0034 0.4256 0.029 Uiso 1 1 calc R U . . .
H14 H 0.8329 -0.0847 0.3486 0.029 Uiso 1 1 calc R U . . .
C2A C 0.81603(3) 0.13875(18) 0.37948(9) 0.0307(3) Uani 1 1 d . . . . .
H15 H 0.8089 0.1777 0.3226 0.037 Uiso 1 1 calc R U . . .
H16 H 0.8240 0.2315 0.4127 0.037 Uiso 1 1 calc R U . . .
C3A C 0.78831(3) 0.06298(19) 0.42566(9) 0.0316(3) Uani 1 1 d . . . . .
H17 H 0.7796 -0.0258 0.3906 0.038 Uiso 1 1 calc R U . . .
H18 H 0.7959 0.0178 0.4808 0.038 Uiso 1 1 calc R U . . .
C4A C 0.76231(4) 0.1845(2) 0.44223(11) 0.0415(4) Uani 1 1 d . . . . .
H19 H 0.7708 0.2718 0.4775 0.062 Uiso 1 1 calc R U . . .
H20 H 0.7449 0.1324 0.4722 0.062 Uiso 1 1 calc R U . . .
H21 H 0.7545 0.2277 0.3876 0.062 Uiso 1 1 calc R U . . .
C11A C 0.85484(3) 0.08985(14) 0.21751(7) 0.0224(2) Uani 1 1 d . . . . .
H22 H 0.8400 0.1816 0.2186 0.027 Uiso 1 1 calc R U . . .
H23 H 0.8726 0.1195 0.1797 0.027 Uiso 1 1 calc R U . . .
C12A C 0.83766(3) -0.05185(15) 0.17802(8) 0.0242(2) Uani 1 1 d . . . . .
H24 H 0.8198 -0.0835 0.2148 0.029 Uiso 1 1 calc R U . . .
H25 H 0.8523 -0.1439 0.1740 0.029 Uiso 1 1 calc R U . . .
C13A C 0.82517(3) -0.00856(17) 0.08903(8) 0.0276(2) Uani 1 1 d . . . . .
H26 H 0.8111 0.0859 0.0930 0.033 Uiso 1 1 calc R U . . .
H27 H 0.8432 0.0200 0.0520 0.033 Uiso 1 1 calc R U . . .
C14A C 0.80694(4) -0.1468(2) 0.04915(9) 0.0346(3) Uani 1 1 d . . . . .
H28 H 0.8213 -0.2370 0.0400 0.052 Uiso 1 1 calc R U . . .
H29 H 0.7977 -0.1130 -0.0058 0.052 Uiso 1 1 calc R U . . .
H30 H 0.7900 -0.1797 0.0875 0.052 Uiso 1 1 calc R U . . .
C21A C 0.89259(3) -0.06848(14) 0.30889(8) 0.0243(2) Uani 1 1 d . . . . .
H31 H 0.8991 -0.0877 0.3691 0.029 Uiso 1 1 calc R U . . .
H32 H 0.8823 -0.1675 0.2876 0.029 Uiso 1 1 calc R U . . .
C22A C 0.92208(3) -0.03978(19) 0.25702(10) 0.0335(3) Uani 1 1 d . . . . .
H33 H 0.9337 0.0541 0.2800 0.040 Uiso 1 1 calc R U . . .
H34 H 0.9161 -0.0170 0.1968 0.040 Uiso 1 1 calc R U . . .
C23A C 0.94332(4) -0.1874(2) 0.26104(11) 0.0382(3) Uani 1 1 d . . . . .
H35 H 0.9324 -0.2779 0.2323 0.046 Uiso 1 1 calc R U . . .
H36 H 0.9470 -0.2174 0.3216 0.046 Uiso 1 1 calc R U . . .
C24A C 0.97520(4) -0.1594(3) 0.21847(14) 0.0547(5) Uani 1 1 d . . . . .
H37 H 0.9717 -0.1251 0.1591 0.082 Uiso 1 1 calc R U . . .
H38 H 0.9875 -0.2589 0.2192 0.082 Uiso 1 1 calc R U . . .
H39 H 0.9869 -0.0761 0.2497 0.082 Uiso 1 1 calc R U . . .
C31A C 0.88271(3) 0.22442(14) 0.33335(8) 0.0245(2) Uani 1 1 d . . . . .
H40 H 0.8660 0.3077 0.3297 0.029 Uiso 1 1 calc R U . . .
H41 H 0.8992 0.2524 0.2913 0.029 Uiso 1 1 calc R U . . .
C32A C 0.89763(4) 0.23020(16) 0.42241(8) 0.0301(3) Uani 1 1 d . . . . .
H42 H 0.9121 0.1380 0.4305 0.036 Uiso 1 1 calc R U . . .
H43 H 0.8809 0.2239 0.4661 0.036 Uiso 1 1 calc R U . . .
C33A C 0.91616(4) 0.38742(18) 0.43274(11) 0.0408(4) Uani 1 1 d . . . . .
H44 H 0.9024 0.4778 0.4153 0.049 Uiso 1 1 calc R U . . .
H45 H 0.9219 0.4022 0.4938 0.049 Uiso 1 1 calc R U . . .
C34A C 0.94612(5) 0.3909(2) 0.37985(14) 0.0521(5) Uani 1 1 d . . . . .
H46 H 0.9592 0.2972 0.3937 0.078 Uiso 1 1 calc R U . . .
H47 H 0.9581 0.4887 0.3929 0.078 Uiso 1 1 calc R U . . .
H48 H 0.9404 0.3892 0.3189 0.078 Uiso 1 1 calc R U . . .
N1A N 0.86812(2) 0.06521(12) 0.30751(6) 0.02071(19) Uani 1 1 d . . . . .
C1B C 0.63210(3) 0.22102(15) 0.41539(8) 0.0257(2) Uani 1 1 d . . . . .
H49 H 0.6166 0.3078 0.4253 0.031 Uiso 1 1 calc R U . . .
H50 H 0.6506 0.2409 0.4536 0.031 Uiso 1 1 calc R U . . .
C2B C 0.64299(3) 0.23169(17) 0.32348(8) 0.0295(3) Uani 1 1 d . . . . .
H51 H 0.6244 0.2250 0.2843 0.035 Uiso 1 1 calc R U . . .
H52 H 0.6572 0.1407 0.3109 0.035 Uiso 1 1 calc R U . . .
C3B C 0.66051(3) 0.38920(18) 0.30861(9) 0.0314(3) Uani 1 1 d . . . . .
H53 H 0.6633 0.4048 0.2464 0.038 Uiso 1 1 calc R U . . .
H54 H 0.6474 0.4788 0.3299 0.038 Uiso 1 1 calc R U . . .
C4B C 0.69263(4) 0.3934(2) 0.35292(11) 0.0383(3) Uani 1 1 d . . . . .
H69 H 0.6898 0.3912 0.4150 0.057 Uiso 1 1 calc R U . . .
H70 H 0.7038 0.4916 0.3370 0.057 Uiso 1 1 calc R U . . .
H71 H 0.7051 0.3002 0.3354 0.057 Uiso 1 1 calc R U . . .
C11B C 0.63948(3) -0.07647(16) 0.42995(8) 0.0282(3) Uani 1 1 d . . . . .
H55 H 0.6287 -0.1746 0.4500 0.034 Uiso 1 1 calc R U . . .
H56 H 0.6434 -0.0899 0.3681 0.034 Uiso 1 1 calc R U . . .
C12B C 0.67121(3) -0.0641(2) 0.47595(10) 0.0350(3) Uani 1 1 d . . . . .
H57 H 0.6680 -0.0338 0.5365 0.042 Uiso 1 1 calc R U . . .
H58 H 0.6844 0.0191 0.4487 0.042 Uiso 1 1 calc R U . . .
C13B C 0.68781(4) -0.2263(2) 0.47118(11) 0.0400(3) Uani 1 1 d . . . . .
H59 H 0.6753 -0.3057 0.5034 0.048 Uiso 1 1 calc R U . . .
H60 H 0.6882 -0.2612 0.4107 0.048 Uiso 1 1 calc R U . . .
C14B C 0.72136(4) -0.2254(3) 0.50631(16) 0.0565(5) Uani 1 1 d . . . . .
H72 H 0.7348 -0.1605 0.4692 0.085 Uiso 1 1 calc R U . . .
H73 H 0.7295 -0.3352 0.5084 0.085 Uiso 1 1 calc R U . . .
H74 H 0.7216 -0.1800 0.5641 0.085 Uiso 1 1 calc R U . . .
C21B C 0.60809(3) 0.08298(16) 0.53457(8) 0.0262(2) Uani 1 1 d . . . . .
H88 H 0.6269 0.1227 0.5666 0.031 Uiso 1 1 calc R U . . .
H89 H 0.5915 0.1664 0.5380 0.031 Uiso 1 1 calc R U . . .
C22B C 0.59616(3) -0.06540(16) 0.57893(8) 0.0270(2) Uani 1 1 d . . . . .
H61 H 0.6135 -0.1444 0.5844 0.032 Uiso 1 1 calc R U . . .
H62 H 0.5789 -0.1143 0.5444 0.032 Uiso 1 1 calc R U . . .
C23B C 0.58396(3) -0.02234(18) 0.66762(9) 0.0314(3) Uani 1 1 d . . . . .
H63 H 0.6005 0.0387 0.6992 0.038 Uiso 1 1 calc R U . . .
H64 H 0.5650 0.0470 0.6614 0.038 Uiso 1 1 calc R U . . .
C24B C 0.57540(6) -0.1698(2) 0.71838(13) 0.0568(6) Uani 1 1 d . . . . .
H75 H 0.5602 -0.2345 0.6854 0.085 Uiso 1 1 calc R U . . .
H76 H 0.5659 -0.1375 0.7726 0.085 Uiso 1 1 calc R U . . .
H77 H 0.5946 -0.2328 0.7301 0.085 Uiso 1 1 calc R U . . .
C31B C 0.58800(3) 0.02620(17) 0.38615(8) 0.0299(3) Uani 1 1 d . . . . .
H65 H 0.5951 0.0035 0.3273 0.036 Uiso 1 1 calc R U . . .
H66 H 0.5782 -0.0728 0.4083 0.036 Uiso 1 1 calc R U . . .
C32B C 0.56273(3) 0.1549(2) 0.38144(11) 0.0391(3) Uani 1 1 d . . . . .
H67 H 0.5686 0.2409 0.3410 0.047 Uiso 1 1 calc R U . A 1
H68 H 0.5588 0.2022 0.4384 0.047 Uiso 1 1 calc R U . A 1
C33B C 0.53409(15) 0.0603(7) 0.3489(4) 0.0337(10) Uani 0.520(5) 1 d . U P B 1
H78 H 0.5288 -0.0260 0.3897 0.040 Uiso 0.520(5) 1 calc R U P B 1
H79 H 0.5387 0.0112 0.2928 0.040 Uiso 0.520(5) 1 calc R U P B 1
C34B C 0.50630(7) 0.1774(5) 0.3402(2) 0.0727(11) Uani 0.779(7) 1 d . U P B 1
H80 H 0.5003 0.2154 0.3970 0.109 Uiso 0.779(7) 1 calc R U P B 1
H81 H 0.4882 0.1230 0.3130 0.109 Uiso 0.779(7) 1 calc R U P B 1
H82 H 0.5126 0.2686 0.3049 0.109 Uiso 0.779(7) 1 calc R U P B 1
C36B C 0.52831(15) 0.1046(8) 0.3592(4) 0.0322(11) Uani 0.480(5) 1 d . U P B 2
H83 H 0.5164 0.1971 0.3359 0.039 Uiso 0.480(5) 1 calc R U P B 2
H84 H 0.5283 0.0188 0.3156 0.039 Uiso 0.480(5) 1 calc R U P B 2
C37B C 0.51279(8) 0.0446(5) 0.4411(2) 0.0652(10) Uani 0.721(7) 1 d . U P B 2
H85 H 0.5254 -0.0435 0.4653 0.098 Uiso 0.721(7) 1 calc R U P B 2
H86 H 0.4913 0.0067 0.4278 0.098 Uiso 0.721(7) 1 calc R U P B 2
H87 H 0.5118 0.1321 0.4827 0.098 Uiso 0.721(7) 1 calc R U P B 2
N1B N 0.61707(3) 0.06358(13) 0.44110(7) 0.0245(2) Uani 1 1 d . . . . .

loop_
_atom_site_aniso_label
_atom_site_aniso_U_11
_atom_site_aniso_U_22
_atom_site_aniso_U_33
_atom_site_aniso_U_23
_atom_site_aniso_U_13
_atom_site_aniso_U_12
C1 0.0181(5) 0.0200(5) 0.0211(5) -0.0027(4) -0.0012(4) -0.0012(4)
C2 0.0185(5) 0.0199(5) 0.0200(5) -0.0040(4) -0.0005(4) 0.0017(4)
C3 0.0199(5) 0.0196(5) 0.0226(5) -0.0057(4) -0.0011(4) -0.0001(4)
C4 0.0185(5) 0.0197(5) 0.0217(5) -0.0056(4) -0.0013(4) -0.0004(4)
C5 0.0191(5) 0.0216(5) 0.0256(5) -0.0079(4) -0.0004(4) -0.0013(4)
C6 0.0183(5) 0.0202(5) 0.0225(5) -0.0057(4) -0.0015(4) -0.0001(4)
C7 0.0209(5) 0.0190(5) 0.0231(5) -0.0060(4) -0.0011(4) -0.0011(4)
C8 0.0211(5) 0.0175(5) 0.0233(5) -0.0027(4) 0.0002(4) 0.0007(4)
C9 0.0206(5) 0.0218(5) 0.0206(5) -0.0029(4) 0.0013(4) 0.0001(4)
C10 0.0217(5) 0.0328(6) 0.0252(5) -0.0016(5) -0.0014(4) 0.0027(4)
C11 0.0212(5) 0.0361(7) 0.0308(6) -0.0027(5) 0.0039(4) 0.0016(5)
C12 0.0269(6) 0.0302(6) 0.0278(6) -0.0020(5) 0.0074(4) -0.0011(5)
C13 0.0281(5) 0.0219(5) 0.0241(5) 0.0003(4) 0.0027(4) 0.0012(4)
O1 0.0186(4) 0.0225(4) 0.0284(4) -0.0069(3) 0.0033(3) -0.0025(3)
O2 0.0191(4) 0.0207(4) 0.0260(4) -0.0057(3) 0.0033(3) 0.0006(3)
O3 0.0252(4) 0.0255(4) 0.0458(6) -0.0180(4) 0.0047(4) -0.0045(3)
O4 0.0203(4) 0.0236(4) 0.0231(4) 0.0004(3) 0.0003(3) 0.0029(3)
O5 0.0194(4) 0.0287(4) 0.0208(4) 0.0010(3) 0.0010(3) 0.0012(3)
B1 0.0198(5) 0.0211(5) 0.0228(5) -0.0026(5) 0.0004(4) 0.0006(4)
C14 0.0179(5) 0.0265(5) 0.0209(5) 0.0011(4) -0.0019(4) 0.0026(4)
C15 0.0165(4) 0.0240(5) 0.0218(5) 0.0001(4) -0.0002(4) -0.0001(4)
C16 0.0185(5) 0.0263(5) 0.0196(5) 0.0024(4) 0.0000(4) -0.0001(4)
C17 0.0171(5) 0.0259(5) 0.0206(5) 0.0026(4) -0.0002(4) 0.0004(4)
C18 0.0184(5) 0.0319(6) 0.0222(5) 0.0053(5) 0.0002(4) 0.0009(4)
C19 0.0183(5) 0.0269(5) 0.0206(5) 0.0035(4) -0.0001(4) 0.0012(4)
C20 0.0188(5) 0.0308(6) 0.0216(5) 0.0055(4) -0.0002(4) 0.0014(4)
C21 0.0222(5) 0.0271(6) 0.0220(5) -0.0014(4) -0.0032(4) -0.0017(4)
C22 0.0181(5) 0.0265(5) 0.0214(5) -0.0010(4) -0.0032(4) -0.0019(4)
C23 0.0205(5) 0.0332(6) 0.0337(6) 0.0011(5) -0.0031(4) 0.0020(4)
C24 0.0210(5) 0.0452(8) 0.0449(8) 0.0071(7) -0.0107(5) -0.0018(5)
C25 0.0306(6) 0.0465(8) 0.0429(8) 0.0014(7) -0.0170(6) -0.0112(6)
C26 0.0352(6) 0.0341(7) 0.0301(6) -0.0054(5) -0.0096(5) -0.0073(5)
O6 0.0178(4) 0.0339(5) 0.0235(4) 0.0039(3) -0.0044(3) 0.0018(3)
O7 0.0159(4) 0.0286(4) 0.0243(4) 0.0012(3) -0.0012(3) -0.0006(3)
O8 0.0228(4) 0.0533(7) 0.0285(4) 0.0178(5) 0.0012(3) -0.0010(4)
O9 0.0225(4) 0.0283(4) 0.0289(4) -0.0085(4) -0.0035(3) 0.0028(3)
O10 0.0173(3) 0.0251(4) 0.0280(4) -0.0062(3) -0.0050(3) 0.0008(3)
B2 0.0201(5) 0.0247(6) 0.0232(5) -0.0017(5) -0.0020(4) 0.0017(4)
C1A 0.0286(5) 0.0209(5) 0.0225(5) 0.0042(4) -0.0021(4) -0.0034(4)
C2A 0.0292(6) 0.0298(6) 0.0330(6) 0.0070(5) 0.0015(5) 0.0007(5)
C3A 0.0309(6) 0.0374(7) 0.0266(6) 0.0028(5) 0.0006(5) -0.0041(5)
C4A 0.0322(7) 0.0542(10) 0.0381(7) 0.0117(7) 0.0034(5) 0.0059(6)
C11A 0.0267(5) 0.0200(5) 0.0203(5) 0.0039(4) -0.0052(4) -0.0026(4)
C12A 0.0281(5) 0.0215(5) 0.0228(5) 0.0035(4) -0.0075(4) -0.0048(4)
C13A 0.0318(6) 0.0287(6) 0.0220(5) 0.0046(5) -0.0062(4) -0.0027(5)
C14A 0.0361(7) 0.0424(8) 0.0251(6) -0.0001(5) -0.0089(5) -0.0090(6)
C21A 0.0261(5) 0.0190(5) 0.0275(5) 0.0004(4) -0.0073(4) 0.0000(4)
C22A 0.0302(6) 0.0340(7) 0.0364(7) 0.0000(6) 0.0003(5) 0.0009(5)
C23A 0.0329(7) 0.0406(8) 0.0409(7) -0.0094(6) -0.0083(5) 0.0068(6)
C24A 0.0344(8) 0.0719(13) 0.0577(11) -0.0176(10) 0.0003(7) 0.0082(8)
C31A 0.0312(6) 0.0180(5) 0.0241(5) 0.0013(4) -0.0050(4) -0.0053(4)
C32A 0.0412(7) 0.0239(6) 0.0249(5) 0.0003(5) -0.0094(5) -0.0062(5)
C33A 0.0569(9) 0.0237(6) 0.0412(8) -0.0025(6) -0.0201(7) -0.0093(6)
C34A 0.0544(10) 0.0410(9) 0.0605(11) 0.0023(8) -0.0169(8) -0.0262(8)
N1A 0.0247(4) 0.0171(4) 0.0203(4) 0.0027(3) -0.0045(3) -0.0025(3)
C1B 0.0305(6) 0.0240(5) 0.0225(5) -0.0027(4) 0.0012(4) -0.0064(4)
C2B 0.0351(6) 0.0310(6) 0.0226(5) -0.0004(5) 0.0017(4) -0.0047(5)
C3B 0.0341(6) 0.0292(6) 0.0310(6) 0.0049(5) 0.0009(5) -0.0025(5)
C4B 0.0299(6) 0.0398(8) 0.0451(8) 0.0059(7) -0.0003(6) -0.0038(6)
C11B 0.0353(6) 0.0257(6) 0.0238(5) -0.0027(5) 0.0042(4) -0.0018(5)
C12B 0.0316(6) 0.0385(7) 0.0350(7) -0.0022(6) 0.0019(5) -0.0019(5)
C13B 0.0390(7) 0.0394(8) 0.0417(8) 0.0122(7) 0.0052(6) 0.0027(6)
C14B 0.0340(8) 0.0627(12) 0.0729(13) 0.0233(11) 0.0071(8) 0.0020(8)
C21B 0.0314(6) 0.0284(6) 0.0187(5) -0.0043(4) 0.0028(4) -0.0057(5)
C22B 0.0312(6) 0.0256(6) 0.0242(5) 0.0001(4) 0.0056(4) -0.0005(4)
C23B 0.0350(6) 0.0349(7) 0.0243(5) -0.0018(5) 0.0057(5) -0.0004(5)
C24B 0.0831(14) 0.0446(9) 0.0438(9) 0.0129(8) 0.0382(9) 0.0138(9)
C31B 0.0370(7) 0.0290(6) 0.0236(5) -0.0027(5) -0.0036(5) -0.0102(5)
C32B 0.0265(6) 0.0527(9) 0.0379(7) -0.0115(7) -0.0019(5) -0.0059(6)
C33B 0.028(2) 0.043(3) 0.0295(18) 0.0021(18) -0.0027(15) -0.0023(17)
C34B 0.0538(16) 0.096(3) 0.0674(19) -0.0098(18) -0.0095(13) 0.0055(16)
C36B 0.020(2) 0.042(3) 0.034(2) 0.007(2) -0.0043(14) -0.0005(17)
C37B 0.0564(17) 0.073(2) 0.066(2) -0.0012(16) 0.0121(14) -0.0065(15)
N1B 0.0298(5) 0.0245(5) 0.0193(4) -0.0037(4) 0.0011(4) -0.0057(4)

loop_
_atom_type_symbol
_atom_type_description
_atom_type_scat_dispersion_real
_atom_type_scat_dispersion_imag
_atom_type_scat_source
C C 0.0043 0.0021 'International Tables Vol C Tables 4.2.6.8 and 6.1.1.4'
H H 0.0000 0.0000 'International Tables Vol C Tables 4.2.6.8 and 6.1.1.4'
B B 0.0022 0.0009 'International Tables Vol C Tables 4.2.6.8 and 6.1.1.4'
N N 0.0082 0.0043 'International Tables Vol C Tables 4.2.6.8 and 6.1.1.4'
O O 0.0142 0.0079 'International Tables Vol C Tables 4.2.6.8 and 6.1.1.4'

loop_
_geom_angle_atom_site_label_1
_geom_angle_atom_site_label_2
_geom_angle_atom_site_label_3
_geom_angle
_geom_angle_site_symmetry_3
O1 C1 C7 128.52(10) .
O1 C1 C2 110.31(10) .
C7 C1 C2 121.16(10) .
O2 C2 C3 127.60(10) .
O2 C2 C1 110.47(10) .
C3 C2 C1 121.92(10) .
C2 C3 C4 117.36(10) .
C2 C3 H1 121.3 .
C4 C3 H1 121.3 .
C6 C4 C3 120.97(10) .
C6 C4 C5 121.34(10) .
C3 C4 C5 117.68(10) .
O3 C5 C4 120.67(10) .
O3 C5 C6 121.04(11) 3_756
C4 C5 C6 118.29(10) 3_756
C4 C6 C7 120.97(10) .
C4 C6 C5 120.33(10) 3_756
C7 C6 C5 118.69(10) 3_756
C1 C7 C6 117.61(10) .
C1 C7 H2 121.2 .
C6 C7 H2 121.2 .
O4 C8 C13 127.53(11) .
O4 C8 C9 110.65(10) .
C13 C8 C9 121.82(11) .
O5 C9 C10 128.30(11) .
O5 C9 C8 110.67(10) .
C10 C9 C8 121.02(11) .
C9 C10 C11 117.60(12) .
C9 C10 H3 121.2 .
C11 C10 H3 121.2 .
C12 C11 C10 121.15(12) .
C12 C11 H4 119.4 .
C10 C11 H4 119.4 .
C11 C12 C13 121.08(12) .
C11 C12 H5 119.5 .
C13 C12 H5 119.5 .
C8 C13 C12 117.30(12) .
C8 C13 H6 121.4 .
C12 C13 H6 121.4 .
C1 O1 B1 107.24(9) .
C2 O2 B1 107.26(9) .
C8 O4 B1 106.78(9) .
C9 O5 B1 106.88(9) .
O5 B1 O1 112.33(10) .
O5 B1 O4 105.01(9) .
O1 B1 O4 112.41(10) .
O5 B1 O2 112.04(10) .
O1 B1 O2 104.55(9) .
O4 B1 O2 110.67(10) .
O6 C14 C20 128.04(11) .
O6 C14 C15 110.48(10) .
C20 C14 C15 121.48(11) .
O7 C15 C16 128.10(11) .
O7 C15 C14 110.65(10) .
C16 C15 C14 121.25(10) .
C15 C16 C17 117.93(11) .
C15 C16 H7 121.0 .
C17 C16 H7 121.0 .
C19 C17 C16 120.69(11) .
C19 C17 C18 120.75(10) .
C16 C17 C18 118.55(10) .
O8 C18 C17 120.85(11) .
O8 C18 C19 120.87(11) 3_666
C17 C18 C19 118.27(10) 3_666
C17 C19 C20 120.85(10) .
C17 C19 C18 120.97(10) 3_666
C20 C19 C18 118.18(10) 3_666
C14 C20 C19 117.73(11) .
C14 C20 H8 121.1 .
C19 C20 H8 121.1 .
O9 C21 C26 128.07(12) .
O9 C21 C22 110.70(10) .
C26 C21 C22 121.22(12) .
O10 C22 C23 127.92(12) .
O10 C22 C21 110.29(10) .
C23 C22 C21 121.79(11) .
C22 C23 C24 117.18(13) .
C22 C23 H9 121.4 .
C24 C23 H9 121.4 .
C25 C24 C23 121.08(13) .
C25 C24 H10 119.5 .
C23 C24 H10 119.5 .
C24 C25 C26 121.40(13) .
C24 C25 H11 119.3 .
C26 C25 H11 119.3 .
C21 C26 C25 117.32(14) .
C21 C26 H12 121.3 .
C25 C26 H12 121.3 .
C14 O6 B2 107.61(9) .
C15 O7 B2 107.57(9) .
C21 O9 B2 106.67(10) .
C22 O10 B2 106.62(9) .
O9 B2 O10 105.67(9) .
O9 B2 O6 112.15(10) .
O10 B2 O6 111.93(11) .
O9 B2 O7 111.83(11) .
O10 B2 O7 111.86(10) .
O6 B2 O7 103.58(9) .
N1A C1A C2A 115.15(10) .
N1A C1A H13 108.5 .
C2A C1A H13 108.5 .
N1A C1A H14 108.5 .
C2A C1A H14 108.5 .
H13 C1A H14 107.5 .
C1A C2A C3A 110.02(11) .
C1A C2A H15 109.7 .
C3A C2A H15 109.7 .
C1A C2A H16 109.7 .
C3A C2A H16 109.7 .
H15 C2A H16 108.2 .
C4A C3A C2A 111.36(13) .
C4A C3A H17 109.4 .
C2A C3A H17 109.4 .
C4A C3A H18 109.4 .
C2A C3A H18 109.4 .
H17 C3A H18 108.0 .
C3A C4A H19 109.5 .
C3A C4A H20 109.5 .
H19 C4A H20 109.5 .
C3A C4A H21 109.5 .
H19 C4A H21 109.5 .
H20 C4A H21 109.5 .
C12A C11A N1A 116.06(9) .
C12A C11A H22 108.3 .
N1A C11A H22 108.3 .
C12A C11A H23 108.3 .
N1A C11A H23 108.3 .
H22 C11A H23 107.4 .
C11A C12A C13A 110.12(10) .
C11A C12A H24 109.6 .
C13A C12A H24 109.6 .
C11A C12A H25 109.6 .
C13A C12A H25 109.6 .
H24 C12A H25 108.2 .
C14A C13A C12A 111.19(11) .
C14A C13A H26 109.4 .
C12A C13A H26 109.4 .
C14A C13A H27 109.4 .
C12A C13A H27 109.4 .
H26 C13A H27 108.0 .
C13A C14A H28 109.5 .
C13A C14A H29 109.5 .
H28 C14A H29 109.5 .
C13A C14A H30 109.5 .
H28 C14A H30 109.5 .
H29 C14A H30 109.5 .
C22A C21A N1A 116.02(11) .
C22A C21A H31 108.3 .
N1A C21A H31 108.3 .
C22A C21A H32 108.3 .
N1A C21A H32 108.3 .
H31 C21A H32 107.4 .
C21A C22A C23A 109.66(13) .
C21A C22A H33 109.7 .
C23A C22A H33 109.7 .
C21A C22A H34 109.7 .
C23A C22A H34 109.7 .
H33 C22A H34 108.2 .
C22A C23A C24A 112.23(16) .
C22A C23A H35 109.2 .
C24A C23A H35 109.2 .
C22A C23A H36 109.2 .
C24A C23A H36 109.2 .
H35 C23A H36 107.9 .
C23A C24A H37 109.5 .
C23A C24A H38 109.5 .
H37 C24A H38 109.5 .
C23A C24A H39 109.5 .
H37 C24A H39 109.5 .
H38 C24A H39 109.5 .
N1A C31A C32A 115.64(10) .
N1A C31A H40 108.4 .
C32A C31A H40 108.4 .
N1A C31A H41 108.4 .
C32A C31A H41 108.4 .
H40 C31A H41 107.4 .
C31A C32A C33A 109.11(11) .
C31A C32A H42 109.9 .
C33A C32A H42 109.9 .
C31A C32A H43 109.9 .
C33A C32A H43 109.9 .
H42 C32A H43 108.3 .
C34A C33A C32A 112.66(14) .
C34A C33A H44 109.1 .
C32A C33A H44 109.1 .
C34A C33A H45 109.1 .
C32A C33A H45 109.1 .
H44 C33A H45 107.8 .
C33A C34A H46 109.5 .
C33A C34A H47 109.5 .
H46 C34A H47 109.5 .
C33A C34A H48 109.5 .
H46 C34A H48 109.5 .
H47 C34A H48 109.5 .
C1A N1A C31A 110.88(9) .
C1A N1A C11A 111.28(9) .
C31A N1A C11A 105.70(9) .
C1A N1A C21A 106.80(9) .
C31A N1A C21A 111.52(9) .
C11A N1A C21A 110.74(9) .
C2B C1B N1B 115.78(10) .
C2B C1B H49 108.3 .
N1B C1B H49 108.3 .
C2B C1B H50 108.3 .
N1B C1B H50 108.3 .
H49 C1B H50 107.4 .
C1B C2B C3B 110.35(11) .
C1B C2B H51 109.6 .
C3B C2B H51 109.6 .
C1B C2B H52 109.6 .
C3B C2B H52 109.6 .
H51 C2B H52 108.1 .
C4B C3B C2B 112.48(12) .
C4B C3B H53 109.1 .
C2B C3B H53 109.1 .
C4B C3B H54 109.1 .
C2B C3B H54 109.1 .
H53 C3B H54 107.8 .
C3B C4B H69 109.5 .
C3B C4B H70 109.5 .
H69 C4B H70 109.5 .
C3B C4B H71 109.5 .
H69 C4B H71 109.5 .
H70 C4B H71 109.5 .
C12B C11B N1B 116.19(11) .
C12B C11B H55 108.2 .
N1B C11B H55 108.2 .
C12B C11B H56 108.2 .
N1B C11B H56 108.2 .
H55 C11B H56 107.4 .
C11B C12B C13B 108.63(13) .
C11B C12B H57 110.0 .
C13B C12B H57 110.0 .
C11B C12B H58 110.0 .
C13B C12B H58 110.0 .
H57 C12B H58 108.3 .
C14B C13B C12B 113.96(16) .
C14B C13B H59 108.8 .
C12B C13B H59 108.8 .
C14B C13B H60 108.8 .
C12B C13B H60 108.8 .
H59 C13B H60 107.7 .
C13B C14B H72 109.5 .
C13B C14B H73 109.5 .
H72 C14B H73 109.5 .
C13B C14B H74 109.5 .
H72 C14B H74 109.5 .
H73 C14B H74 109.5 .
C22B C21B N1B 116.22(10) .
C22B C21B H88 108.2 .
N1B C21B H88 108.2 .
C22B C21B H89 108.2 .
N1B C21B H89 108.2 .
H88 C21B H89 107.4 .
C21B C22B C23B 109.97(11) .
C21B C22B H61 109.7 .
C23B C22B H61 109.7 .
C21B C22B H62 109.7 .
C23B C22B H62 109.7 .
H61 C22B H62 108.2 .
C24B C23B C22B 111.72(13) .
C24B C23B H63 109.3 .
C22B C23B H63 109.3 .
C24B C23B H64 109.3 .
C22B C23B H64 109.3 .
H63 C23B H64 107.9 .
C23B C24B H75 109.5 .
C23B C24B H76 109.5 .
H75 C24B H76 109.5 .
C23B C24B H77 109.5 .
H75 C24B H77 109.5 .
H76 C24B H77 109.5 .
C32B C31B N1B 116.32(11) .
C32B C31B H65 108.2 .
N1B C31B H65 108.2 .
C32B C31B H66 108.2 .
N1B C31B H66 108.2 .
H65 C31B H66 107.4 .
C31B C32B C33B 101.7(2) .
C31B C32B C36B 118.4(2) .
C31B C32B H67 111.4 .
C33B C32B H67 111.4 .
C31B C32B H68 111.4 .
C33B C32B H68 111.4 .
H67 C32B H68 109.3 .
C32B C33B C34B 107.5(4) .
C32B C33B H78 110.2 .
C34B C33B H78 110.2 .
C32B C33B H79 110.2 .
C34B C33B H79 110.2 .
H78 C33B H79 108.5 .
C33B C34B H80 109.5 .
C33B C34B H81 109.5 .
H80 C34B H81 109.5 .
C33B C34B H82 109.5 .
H80 C34B H82 109.5 .
H81 C34B H82 109.5 .
C37B C36B C32B 108.2(5) .
C37B C36B H83 110.1 .
C32B C36B H83 110.1 .
C37B C36B H84 110.1 .
C32B C36B H84 110.1 .
H83 C36B H84 108.4 .
C36B C37B H85 109.5 .
C36B C37B H86 109.5 .
H85 C37B H86 109.5 .
C36B C37B H87 109.5 .
H85 C37B H87 109.5 .
H86 C37B H87 109.5 .
C11B N1B C1B 112.06(10) .
C11B N1B C31B 106.03(10) .
C1B N1B C31B 111.43(10) .
C11B N1B C21B 110.86(10) .
C1B N1B C21B 105.79(9) .
C31B N1B C21B 110.76(10) .

loop_
_geom_bond_atom_site_label_1
_geom_bond_atom_site_label_2
_geom_bond_distance
_geom_bond_site_symmetry_2
C1 O1 1.3513(13) .
C1 C7 1.3742(15) .
C1 C2 1.4100(15) .
C2 O2 1.3459(13) .
C2 C3 1.3735(15) .
C3 C4 1.4056(15) .
C3 H1 0.9500 .
C4 C6 1.3991(15) .
C4 C5 1.4820(16) .
C5 O3 1.2228(15) .
C5 C6 1.4825(16) 3_756
C6 C7 1.4087(15) .
C6 C5 1.4824(16) 3_756
C7 H2 0.9500 .
C8 O4 1.3557(14) .
C8 C13 1.3794(17) .
C8 C9 1.3964(16) .
C9 O5 1.3565(14) .
C9 C10 1.3801(16) .
C10 C11 1.4043(18) .
C10 H3 0.9500 .
C11 C12 1.384(2) .
C11 H4 0.9500 .
C12 C13 1.4033(18) .
C12 H5 0.9500 .
C13 H6 0.9500 .
O1 B1 1.4834(15) .
O2 B1 1.4873(15) .
O4 B1 1.4857(16) .
O5 B1 1.4805(15) .
C14 O6 1.3459(14) .
C14 C20 1.3757(15) .
C14 C15 1.4073(16) .
C15 O7 1.3424(13) .
C15 C16 1.3766(16) .
C16 C17 1.4056(15) .
C16 H7 0.9500 .
C17 C19 1.4015(16) .
C17 C18 1.4790(16) .
C18 O8 1.2236(15) .
C18 C19 1.4826(16) 3_666
C19 C20 1.4064(16) .
C19 C18 1.4825(16) 3_666
C20 H8 0.9500 .
C21 O9 1.3578(14) .
C21 C26 1.3808(17) .
C21 C22 1.3932(17) .
C22 O10 1.3618(13) .
C22 C23 1.3771(16) .
C23 C24 1.4074(19) .
C23 H9 0.9500 .
C24 C25 1.377(3) .
C24 H10 0.9500 .
C25 C26 1.403(2) .
C25 H11 0.9500 .
C26 H12 0.9500 .
O6 B2 1.4949(16) .
O7 B2 1.4978(16) .
O9 B2 1.4694(16) .
O10 B2 1.4738(15) .
C1A N1A 1.5127(16) .
C1A C2A 1.5166(19) .
C1A H13 0.9900 .
C1A H14 0.9900 .
C2A C3A 1.5205(19) .
C2A H15 0.9900 .
C2A H16 0.9900 .
C3A C4A 1.520(2) .
C3A H17 0.9900 .
C3A H18 0.9900 .
C4A H19 0.9800 .
C4A H20 0.9800 .
C4A H21 0.9800 .
C11A C12A 1.5154(16) .
C11A N1A 1.5212(15) .
C11A H22 0.9900 .
C11A H23 0.9900 .
C12A C13A 1.5245(17) .
C12A H24 0.9900 .
C12A H25 0.9900 .
C13A C14A 1.5173(19) .
C13A H26 0.9900 .
C13A H27 0.9900 .
C14A H28 0.9800 .
C14A H29 0.9800 .
C14A H30 0.9800 .
C21A C22A 1.513(2) .
C21A N1A 1.5212(16) .
C21A H31 0.9900 .
C21A H32 0.9900 .
C22A C23A 1.526(2) .
C22A H33 0.9900 .
C22A H34 0.9900 .
C23A C24A 1.527(3) .
C23A H35 0.9900 .
C23A H36 0.9900 .
C24A H37 0.9800 .
C24A H38 0.9800 .
C24A H39 0.9800 .
C31A N1A 1.5184(15) .
C31A C32A 1.5209(17) .
C31A H40 0.9900 .
C31A H41 0.9900 .
C32A C33A 1.5363(19) .
C32A H42 0.9900 .
C32A H43 0.9900 .
C33A C34A 1.520(3) .
C33A H44 0.9900 .
C33A H45 0.9900 .
C34A H46 0.9800 .
C34A H47 0.9800 .
C34A H48 0.9800 .
C1B C2B 1.5166(18) .
C1B N1B 1.5168(16) .
C1B H49 0.9900 .
C1B H50 0.9900 .
C2B C3B 1.529(2) .
C2B H51 0.9900 .
C2B H52 0.9900 .
C3B C4B 1.515(2) .
C3B H53 0.9900 .
C3B H54 0.9900 .
C4B H69 0.9800 .
C4B H70 0.9800 .
C4B H71 0.9800 .
C11B C12B 1.515(2) .
C11B N1B 1.5160(18) .
C11B H55 0.9900 .
C11B H56 0.9900 .
C12B C13B 1.528(2) .
C12B H57 0.9900 .
C12B H58 0.9900 .
C13B C14B 1.511(3) .
C13B H59 0.9900 .
C13B H60 0.9900 .
C14B H72 0.9800 .
C14B H73 0.9800 .
C14B H74 0.9800 .
C21B C22B 1.5101(18) .
C21B N1B 1.5228(16) .
C21B H88 0.9900 .
C21B H89 0.9900 .
C22B C23B 1.5281(18) .
C22B H61 0.9900 .
C22B H62 0.9900 .
C23B C24B 1.512(2) .
C23B H63 0.9900 .
C23B H64 0.9900 .
C24B H75 0.9800 .
C24B H76 0.9800 .
C24B H77 0.9800 .
C31B C32B 1.515(2) .
C31B N1B 1.5207(17) .
C31B H65 0.9900 .
C31B H66 0.9900 .
C32B C33B 1.526(7) .
C32B C36B 1.547(7) .
C32B H67 0.9900 .
C32B H68 0.9900 .
C33B C34B 1.532(7) .
C33B H78 0.9900 .
C33B H79 0.9900 .
C34B H80 0.9800 .
C34B H81 0.9800 .
C34B H82 0.9800 .
C36B C37B 1.530(8) .
C36B H83 0.9900 .
C36B H84 0.9900 .
C37B H85 0.9800 .
C37B H86 0.9800 .
C37B H87 0.9800 .

loop_
_geom_torsion_atom_site_label_1
_geom_torsion_atom_site_label_2
_geom_torsion_atom_site_label_3
_geom_torsion_atom_site_label_4
_geom_torsion
_geom_torsion_site_symmetry_1
_geom_torsion_site_symmetry_4
O1 C1 C2 O2 -0.45(14) . .
C7 C1 C2 O2 178.89(11) . .
O1 C1 C2 C3 -179.36(11) . .
C7 C1 C2 C3 -0.03(18) . .
O2 C2 C3 C4 -177.98(11) . .
C1 C2 C3 C4 0.74(17) . .
C2 C3 C4 C6 -0.92(18) . .
C2 C3 C4 C5 178.16(11) . .
C6 C4 C5 O3 177.89(12) . .
C3 C4 C5 O3 -1.19(18) . .
C6 C4 C5 C6 -2.09(19) . 3_756
C3 C4 C5 C6 178.84(10) . 3_756
C3 C4 C6 C7 0.41(18) . .
C5 C4 C6 C7 -178.64(11) . .
C3 C4 C6 C5 -178.83(11) . 3_756
C5 C4 C6 C5 2.13(19) . 3_756
O1 C1 C7 C6 178.70(11) . .
C2 C1 C7 C6 -0.50(17) . .
C4 C6 C7 C1 0.31(18) . .
C5 C6 C7 C1 179.56(11) 3_756 .
O4 C8 C9 O5 -0.44(14) . .
C13 C8 C9 O5 179.16(11) . .
O4 C8 C9 C10 -179.79(11) . .
C13 C8 C9 C10 -0.19(19) . .
O5 C9 C10 C11 179.62(12) . .
C8 C9 C10 C11 -1.16(19) . .
C9 C10 C11 C12 1.4(2) . .
C10 C11 C12 C13 -0.3(2) . .
O4 C8 C13 C12 -179.18(11) . .
C9 C8 C13 C12 1.29(18) . .
C11 C12 C13 C8 -1.0(2) . .
C7 C1 O1 B1 178.56(12) . .
C2 C1 O1 B1 -2.17(13) . .
C3 C2 O2 B1 -178.31(12) . .
C1 C2 O2 B1 2.85(13) . .
C13 C8 O4 B1 -178.55(12) . .
C9 C8 O4 B1 1.03(13) . .
C10 C9 O5 B1 178.94(13) . .
C8 C9 O5 B1 -0.35(13) . .
C9 O5 B1 O1 123.39(11) . .
C9 O5 B1 O4 0.93(12) . .
C9 O5 B1 O2 -119.26(10) . .
C1 O1 B1 O5 125.44(10) . .
C1 O1 B1 O4 -116.39(11) . .
C1 O1 B1 O2 3.72(12) . .
C8 O4 B1 O5 -1.19(12) . .
C8 O4 B1 O1 -123.60(10) . .
C8 O4 B1 O2 119.91(10) . .
C2 O2 B1 O5 -125.90(10) . .
C2 O2 B1 O1 -3.99(12) . .
C2 O2 B1 O4 117.27(10) . .
O6 C14 C15 O7 0.58(15) . .
C20 C14 C15 O7 -178.75(11) . .
O6 C14 C15 C16 -178.92(11) . .
C20 C14 C15 C16 1.75(19) . .
O7 C15 C16 C17 -178.91(12) . .
C14 C15 C16 C17 0.50(18) . .
C15 C16 C17 C19 -1.96(18) . .
C15 C16 C17 C18 177.50(11) . .
C19 C17 C18 O8 177.30(13) . .
C16 C17 C18 O8 -2.2(2) . .
C19 C17 C18 C19 -1.5(2) . 3_666
C16 C17 C18 C19 179.00(11) . 3_666
C16 C17 C19 C20 1.27(19) . .
C18 C17 C19 C20 -178.18(12) . .
C16 C17 C19 C18 -178.97(11) . 3_666
C18 C17 C19 C18 1.6(2) . 3_666
O6 C14 C20 C19 178.37(12) . .
C15 C14 C20 C19 -2.42(19) . .
C17 C19 C20 C14 0.93(19) . .
C18 C19 C20 C14 -178.84(12) 3_666 .
O9 C21 C22 O10 0.45(15) . .
C26 C21 C22 O10 -179.61(12) . .
O9 C21 C22 C23 -179.28(12) . .
C26 C21 C22 C23 0.7(2) . .
O10 C22 C23 C24 -179.84(13) . .
C21 C22 C23 C24 -0.2(2) . .
C22 C23 C24 C25 -0.5(2) . .
C23 C24 C25 C26 0.8(3) . .
O9 C21 C26 C25 179.51(14) . .
C22 C21 C26 C25 -0.4(2) . .
C24 C25 C26 C21 -0.3(2) . .
C20 C14 O6 B2 -179.08(13) . .
C15 C14 O6 B2 1.64(14) . .
C16 C15 O7 B2 176.93(12) . .
C14 C15 O7 B2 -2.52(13) . .
C26 C21 O9 B2 178.29(13) . .
C22 C21 O9 B2 -1.78(14) . .
C23 C22 O10 B2 -179.21(13) . .
C21 C22 O10 B2 1.09(13) . .
C21 O9 B2 O10 2.35(13) . .
C21 O9 B2 O6 124.56(11) . .
C21 O9 B2 O7 -119.58(11) . .
C22 O10 B2 O9 -2.09(13) . .
C22 O10 B2 O6 -124.44(10) . .
C22 O10 B2 O7 119.82(11) . .
C14 O6 B2 O9 117.78(11) . .
C14 O6 B2 O10 -123.65(11) . .
C14 O6 B2 O7 -2.98(12) . .
C15 O7 B2 O9 -117.65(11) . .
C15 O7 B2 O10 124.04(11) . .
C15 O7 B2 O6 3.32(12) . .
N1A C1A C2A C3A 167.20(11) . .
C1A C2A C3A C4A 176.53(12) . .
N1A C11A C12A C13A 178.87(10) . .
C11A C12A C13A C14A -178.19(11) . .
N1A C21A C22A C23A -176.99(11) . .
C21A C22A C23A C24A -173.46(13) . .
N1A C31A C32A C33A 170.27(12) . .
C31A C32A C33A C34A -70.83(17) . .
C2A C1A N1A C31A 56.00(13) . .
C2A C1A N1A C11A -61.34(13) . .
C2A C1A N1A C21A 177.69(10) . .
C32A C31A N1A C1A 59.02(14) . .
C32A C31A N1A C11A 179.73(11) . .
C32A C31A N1A C21A -59.86(14) . .
C12A C11A N1A C1A -57.25(13) . .
C12A C11A N1A C31A -177.70(10) . .
C12A C11A N1A C21A 61.37(13) . .
C22A C21A N1A C1A -175.35(11) . .
C22A C21A N1A C31A -54.06(14) . .
C22A C21A N1A C11A 63.35(13) . .
N1B C1B C2B C3B -174.44(11) . .
C1B C2B C3B C4B 70.86(16) . .
N1B C11B C12B C13B 169.65(11) . .
C11B C12B C13B C14B 173.61(14) . .
N1B C21B C22B C23B -172.33(11) . .
C21B C22B C23B C24B -173.24(15) . .
N1B C31B C32B C33B -161.9(3) . .
N1B C31B C32B C36B -155.9(3) . .
C31B C32B C33B C34B -179.5(3) . .
C31B C32B C36B C37B 82.2(4) . .
C12B C11B N1B C1B 55.68(15) . .
C12B C11B N1B C31B 177.45(11) . .
C12B C11B N1B C21B -62.27(14) . .
C2B C1B N1B C11B 59.45(14) . .
C2B C1B N1B C31B -59.18(14) . .
C2B C1B N1B C21B -179.62(11) . .
C32B C31B N1B C11B -175.86(12) . .
C32B C31B N1B C1B -53.68(15) . .
C32B C31B N1B C21B 63.79(15) . .
C22B C21B N1B C11B -51.12(15) . .
C22B C21B N1B C1B -172.82(11) . .
C22B C21B N1B C31B 66.30(14) . .
